data_7210372
loop_
_publ_author_name
'Cvrtila, Ivica'
'Stilinovi\'c, Vladimir'
'Kaitner, Branko'

_publ_section_title
;
 Tuning of coordination geometry via cooperation of inter- and
 intramolecular hydrogen bonds in bis(benzoylacetonato)manganese(ii)
 adducts with pyridine derivatives
;
_journal_issue 33
_journal_name_full CrystEngComm
_journal_page_first 6585
_journal_paper_doi 10.1039/c3ce40826d
_journal_volume 15
_journal_year 2013
_chemical_formula_moiety 'C32 H34 Mn N4 O4'
_chemical_formula_sum 'C32 H34 Mn N4 O4'
_chemical_formula_weight 593.57
_chemical_name_systematic
;
Bis(benzoylacetonato)bis(2-amino-5-methylpyridine)manganese(II)
;
_space_group_IT_number 14
_symmetry_cell_setting monoclinic
_symmetry_space_group_name_Hall '-P 2ybc'
_symmetry_space_group_name_H-M 'P 1 21/c 1'
_atom_sites_solution_hydrogens geom
_atom_sites_solution_primary direct
_atom_sites_solution_secondary difmap
_audit_creation_date 2013-01-03T17:07:07-00:00
_audit_creation_method 'WinGX routine CIF_UPDATE'
_cell_angle_alpha 90
_cell_angle_beta 90.83(2)
_cell_angle_gamma 90
_cell_formula_units_Z 2
_cell_length_a 7.3129(16)
_cell_length_b 8.752(2)
_cell_length_c 24.543(7)
_cell_measurement_reflns_used 3548
_cell_measurement_temperature 295(2)
_cell_measurement_theta_max 26.9999
_cell_measurement_theta_min 3.7397
_cell_volume 1570.6(7)
_computing_cell_refinement
;
CrysAlis RED 170 (Oxford Diffraction Poland Sp., 2003)
;
_computing_data_collection
;
CrysAlis CCD 170 (Oxford Diffraction Poland Sp., 2003)
;
_computing_data_reduction
;
CrysAlis RED 170 (Oxford Diffraction Poland Sp., 2003)
;
_computing_molecular_graphics 'ORTEP-3 (Farrugia, 1997)'
_computing_publication_material
;
WinGX (Farrugia, 1999) 
;
_computing_structure_refinement 'SHELXL-97 (Sheldrick, 2008)'
_computing_structure_solution
;
'SIR-92 (Altomare, Cascanaro, Giacovazzo, Gualardi, 1993)'
;
_diffrn_ambient_temperature 295(2)
_diffrn_measured_fraction_theta_full 0.988
_diffrn_measured_fraction_theta_max 0.988
_diffrn_measurement_device_type
;
Oxford Diffraction Xcalibur CCD
diffractometer
;
_diffrn_measurement_method 'omega scan'
_diffrn_radiation_monochromator graphite
_diffrn_radiation_source 'fine-focus sealed tube'
_diffrn_radiation_type MoK\a
_diffrn_radiation_wavelength 0.71073
_diffrn_reflns_av_R_equivalents 0.0385
_diffrn_reflns_av_unetI/netI 0.0587
_diffrn_reflns_limit_h_max 9
_diffrn_reflns_limit_h_min -9
_diffrn_reflns_limit_k_max 11
_diffrn_reflns_limit_k_min -10
_diffrn_reflns_limit_l_max 31
_diffrn_reflns_limit_l_min -31
_diffrn_reflns_number 12765
_diffrn_reflns_theta_full 27.13
_diffrn_reflns_theta_max 27.13
_diffrn_reflns_theta_min 3.73
_exptl_absorpt_coefficient_mu 0.461
_exptl_absorpt_correction_type none
_exptl_crystal_colour orange
_exptl_crystal_density_diffrn 1.255
_exptl_crystal_density_method 'not measured'
_exptl_crystal_description platelet
_exptl_crystal_F_000 622
_exptl_crystal_size_max 0.50
_exptl_crystal_size_mid 0.21
_exptl_crystal_size_min 0.11
_refine_diff_density_max 0.215
_refine_diff_density_min -0.14
_refine_diff_density_rms 0.031
_refine_ls_extinction_method none
_refine_ls_goodness_of_fit_ref 0.832
_refine_ls_hydrogen_treatment mixed
_refine_ls_matrix_type full
_refine_ls_number_parameters 197
_refine_ls_number_reflns 3437
_refine_ls_number_restraints 31
_refine_ls_restrained_S_all 0.847
_refine_ls_R_factor_all 0.0963
_refine_ls_R_factor_gt 0.0379
_refine_ls_shift/su_max 0
_refine_ls_shift/su_mean 0
_refine_ls_structure_factor_coef Fsqd
_refine_ls_weighting_details 'calc w=1/[\s^2^(Fo^2^)+(0.0512P)^2^+0.0000P] where P=(Fo^2^+2Fc^2^)/3'
_refine_ls_weighting_scheme calc
_refine_ls_wR_factor_gt 0.0839
_refine_ls_wR_factor_ref 0.0945
_reflns_number_gt 1791
_reflns_number_total 3437
_reflns_threshold_expression >2sigma(I)
_cod_data_source_file c3ce40826d.txt
_cod_data_source_block trans-2Am5MePy
_cod_original_sg_symbol_H-M 'P 21/c'
_cod_database_code 7210372

loop_
_symmetry_equiv_pos_as_xyz
'x, y, z'
'-x, y+1/2, -z+1/2'
'-x, -y, -z'
'x, -y-1/2, z-1/2'

loop_
_atom_site_label
_atom_site_type_symbol
_atom_site_fract_x
_atom_site_fract_y
_atom_site_fract_z
_atom_site_U_iso_or_equiv
_atom_site_adp_type
_atom_site_occupancy
_atom_site_symmetry_multiplicity
_atom_site_calc_flag
_atom_site_refinement_flags
Mn1 Mn 0.5 0.5 0.5 0.06466(19) Uani 1 2 d SU
O2 O 0.33253(15) 0.38792(18) 0.55637(6) 0.0709(4) Uani 1 1 d .
N1 N 0.3482(2) 0.3784(2) 0.42571(7) 0.0690(5) Uani 1 1 d U
C12 C 0.3964(3) 0.2945(3) 0.33328(11) 0.0863(7) Uani 1 1 d U
C11 C 0.4525(3) 0.3543(3) 0.38165(11) 0.0789(7) Uani 1 1 d U
H11 H 0.5752 0.3814 0.3848 0.095 Uiso 1 1 calc R
C5 C 0.2216(2) 0.2228(2) 0.62323(8) 0.0598(5) Uani 1 1 d DU
C15 C 0.1705(3) 0.3366(3) 0.42082(11) 0.0673(6) Uani 1 1 d U
C9 C 0.1054(4) 0.0664(4) 0.69521(11) 0.1060(9) Uani 1 1 d DU
H9 H 0.1194 -0.017 0.7184 0.127 Uiso 1 1 calc R
C4 C 0.3612(2) 0.2634(2) 0.58189(9) 0.0573(5) Uani 1 1 d .
C3 C 0.5089(3) 0.1677(3) 0.57260(10) 0.0746(7) Uani 1 1 d .
H3 H 0.5142 0.0789 0.5934 0.09 Uiso 1 1 calc R
C6 C 0.0664(3) 0.3127(3) 0.62748(10) 0.0856(7) Uani 1 1 d DU
H6 H 0.0528 0.3974 0.6049 0.103 Uiso 1 1 calc R
C10 C 0.2384(3) 0.0988(3) 0.65770(9) 0.0842(7) Uani 1 1 d DU
H10 H 0.3409 0.0363 0.6556 0.101 Uiso 1 1 calc R
C7 C -0.0679(3) 0.2793(3) 0.66427(11) 0.1030(9) Uani 1 1 d DU
H7 H -0.1722 0.3398 0.666 0.124 Uiso 1 1 calc R
C8 C -0.0470(4) 0.1562(3) 0.69852(11) 0.1021(9) Uani 1 1 d DU
H8 H -0.1363 0.134 0.7239 0.123 Uiso 1 1 calc R
C13 C 0.2138(4) 0.2530(3) 0.32976(11) 0.0959(8) Uani 1 1 d U
H13 H 0.1678 0.2106 0.2976 0.115 Uiso 1 1 calc R
C14 C 0.1008(3) 0.2736(3) 0.37282(12) 0.0896(8) Uani 1 1 d U
H14 H -0.0217 0.2457 0.3701 0.108 Uiso 1 1 calc R
N2 N 0.0657(3) 0.3605(3) 0.46444(12) 0.0815(7) Uani 1 1 d .
C16 C 0.5266(4) 0.2763(4) 0.28613(12) 0.1247(11) Uani 1 1 d .
H16C H 0.5072 0.3577 0.2605 0.187 Uiso 1 1 calc R
H16B H 0.5046 0.18 0.2685 0.187 Uiso 1 1 calc R
H16A H 0.6505 0.2796 0.2996 0.187 Uiso 1 1 calc R
C2 C 0.6508(2) 0.1890(3) 0.53567(10) 0.0654(6) Uani 1 1 d .
C1 C 0.7901(3) 0.0616(3) 0.53095(12) 0.0992(9) Uani 1 1 d .
H1C H 0.7722 0.0095 0.4969 0.149 Uiso 1 1 calc R
H1B H 0.7751 -0.0092 0.5604 0.149 Uiso 1 1 calc R
H1A H 0.9111 0.104 0.5326 0.149 Uiso 1 1 calc R
O1 O 0.67303(15) 0.30304(18) 0.50588(6) 0.0675(4) Uani 1 1 d .
H17 H -0.041(3) 0.330(3) 0.4638(9) 0.082(8) Uiso 1 1 d .
H18 H 0.109(3) 0.383(3) 0.4958(9) 0.075(9) Uiso 1 1 d .

loop_
_atom_site_aniso_label
_atom_site_aniso_U_11
_atom_site_aniso_U_22
_atom_site_aniso_U_33
_atom_site_aniso_U_23
_atom_site_aniso_U_13
_atom_site_aniso_U_12
Mn1 0.0406(2) 0.0657(3) 0.0882(4) 0.0185(3) 0.0165(2) 0.0149(2)
O2 0.0460(7) 0.0729(11) 0.0943(11) 0.0252(9) 0.0197(7) 0.0151(7)
N1 0.0482(9) 0.0735(14) 0.0857(13) 0.0085(10) 0.0131(8) 0.0134(9)
C12 0.0854(15) 0.094(2) 0.0794(17) 0.0087(15) 0.0109(14) 0.0189(14)
C11 0.0586(12) 0.0878(19) 0.0908(18) 0.0126(15) 0.0156(12) 0.0155(12)
C5 0.0545(9) 0.0623(13) 0.0629(13) -0.0021(9) 0.0063(9) -0.0037(9)
C15 0.0507(11) 0.0621(15) 0.0894(17) 0.0055(13) 0.0091(12) 0.0140(10)
C9 0.1148(19) 0.109(2) 0.0953(19) 0.0270(16) 0.0351(15) -0.0048(14)
C4 0.0456(10) 0.0582(14) 0.0681(14) 0.0068(12) 0.0023(9) 0.0018(10)
C3 0.0656(12) 0.0589(15) 0.0999(18) 0.0255(13) 0.0205(12) 0.0166(11)
C6 0.0734(13) 0.0900(18) 0.0943(18) 0.0152(13) 0.0317(12) 0.0164(11)
C10 0.0813(14) 0.0846(17) 0.0873(18) 0.0190(13) 0.0178(11) 0.0048(12)
C7 0.0822(15) 0.114(2) 0.115(2) 0.0030(15) 0.0457(14) 0.0095(14)
C8 0.1011(16) 0.114(2) 0.092(2) -0.0004(14) 0.0467(15) -0.0174(14)
C13 0.1027(18) 0.095(2) 0.0900(19) -0.0071(16) -0.0023(15) 0.0057(16)
C14 0.0698(14) 0.094(2) 0.105(2) 0.0009(17) -0.0040(14) 0.0007(14)
N2 0.0437(11) 0.0984(18) 0.103(2) -0.0052(14) 0.0107(13) 0.0035(10)
C16 0.123(2) 0.155(3) 0.098(2) 0.006(2) 0.0352(18) 0.033(2)
C2 0.0471(10) 0.0594(15) 0.0898(17) 0.0035(13) 0.0077(11) 0.0131(10)
C1 0.0781(15) 0.0739(17) 0.147(2) 0.0167(17) 0.0335(15) 0.0329(13)
O1 0.0421(7) 0.0672(10) 0.0937(12) 0.0156(9) 0.0157(7) 0.0169(7)

loop_
_atom_type_symbol
_atom_type_description
_atom_type_scat_dispersion_real
_atom_type_scat_dispersion_imag
_atom_type_scat_source
C C 0.0033 0.0016 'International Tables Vol C Tables 4.2.6.8 and 6.1.1.4'
H H 0 0 'International Tables Vol C Tables 4.2.6.8 and 6.1.1.4'
N N 0.0061 0.0033 'International Tables Vol C Tables 4.2.6.8 and 6.1.1.4'
O O 0.0106 0.006 'International Tables Vol C Tables 4.2.6.8 and 6.1.1.4'
Mn Mn 0.3368 0.7283 'International Tables Vol C Tables 4.2.6.8 and 6.1.1.4'

loop_
_geom_angle_atom_site_label_1
_geom_angle_atom_site_label_2
_geom_angle_atom_site_label_3
_geom_angle
_geom_angle_site_symmetry_1
_geom_angle_site_symmetry_3
O2 Mn1 O2 180 . 3_666
O2 Mn1 O1 85.95(5) . .
O2 Mn1 O1 94.05(5) 3_666 .
O2 Mn1 O1 94.05(5) . 3_666
O2 Mn1 O1 85.95(5) 3_666 3_666
O1 Mn1 O1 180 . 3_666
O2 Mn1 N1 88.51(6) . 3_666
O2 Mn1 N1 91.49(6) 3_666 3_666
O1 Mn1 N1 92.28(6) . 3_666
O1 Mn1 N1 87.72(6) 3_666 3_666
O2 Mn1 N1 91.49(6) . .
O2 Mn1 N1 88.51(6) 3_666 .
O1 Mn1 N1 87.72(6) . .
O1 Mn1 N1 92.28(6) 3_666 .
N1 Mn1 N1 180 3_666 .
C4 O2 Mn1 129.03(12) . .
C11 N1 C15 116.1(2) . .
C11 N1 Mn1 114.99(14) . .
C15 N1 Mn1 128.84(15) . .
C11 C12 C13 115.8(2) . .
C11 C12 C16 121.5(2) . .
C13 C12 C16 122.6(3) . .
N1 C11 C12 126.5(2) . .
N1 C11 H11 116.7 . .
C12 C11 H11 116.7 . .
C10 C5 C6 117.8(2) . .
C10 C5 C4 123.24(18) . .
C6 C5 C4 118.98(18) . .
N2 C15 N1 116.5(2) . .
N2 C15 C14 122.1(2) . .
N1 C15 C14 121.4(2) . .
C8 C9 C10 120.3(3) . .
C8 C9 H9 119.8 . .
C10 C9 H9 119.8 . .
O2 C4 C3 123.97(19) . .
O2 C4 C5 115.42(17) . .
C3 C4 C5 120.60(19) . .
C4 C3 C2 127.7(2) . .
C4 C3 H3 116.1 . .
C2 C3 H3 116.1 . .
C7 C6 C5 121.5(2) . .
C7 C6 H6 119.3 . .
C5 C6 H6 119.3 . .
C9 C10 C5 120.9(2) . .
C9 C10 H10 119.5 . .
C5 C10 H10 119.5 . .
C8 C7 C6 119.6(2) . .
C8 C7 H7 120.2 . .
C6 C7 H7 120.2 . .
C9 C8 C7 119.9(2) . .
C9 C8 H8 120.1 . .
C7 C8 H8 120.1 . .
C14 C13 C12 120.8(3) . .
C14 C13 H13 119.6 . .
C12 C13 H13 119.6 . .
C13 C14 C15 119.4(2) . .
C13 C14 H14 120.3 . .
C15 C14 H14 120.3 . .
C15 N2 H17 119.1(16) . .
C15 N2 H18 123.4(14) . .
H17 N2 H18 115(2) . .
C12 C16 H16C 109.5 . .
C12 C16 H16B 109.5 . .
H16C C16 H16B 109.5 . .
C12 C16 H16A 109.5 . .
H16C C16 H16A 109.5 . .
H16B C16 H16A 109.5 . .
O1 C2 C3 126.11(18) . .
O1 C2 C1 116.71(19) . .
C3 C2 C1 117.2(2) . .
C2 C1 H1C 109.5 . .
C2 C1 H1B 109.5 . .
H1C C1 H1B 109.5 . .
C2 C1 H1A 109.5 . .
H1C C1 H1A 109.5 . .
H1B C1 H1A 109.5 . .
C2 O1 Mn1 126.91(12) . .

loop_
_geom_bond_atom_site_label_1
_geom_bond_atom_site_label_2
_geom_bond_distance
_geom_bond_site_symmetry_2
Mn1 O2 2.1037(14) .
Mn1 O2 2.1037(14) 3_666
Mn1 O1 2.1420(14) .
Mn1 O1 2.1420(14) 3_666
Mn1 N1 2.3727(19) 3_666
Mn1 N1 2.3727(19) .
O2 C4 1.273(2) .
N1 C11 1.349(3) .
N1 C15 1.354(2) .
C12 C11 1.355(3) .
C12 C13 1.386(3) .
C12 C16 1.518(3) .
C11 H11 0.93 .
C5 C10 1.380(2) .
C5 C6 1.386(2) .
C5 C4 1.493(3) .
C15 N2 1.342(3) .
C15 C14 1.391(3) .
C9 C8 1.368(3) .
C9 C10 1.379(2) .
C9 H9 0.93 .
C4 C3 1.389(3) .
C3 C2 1.400(3) .
C3 H3 0.93 .
C6 C7 1.375(2) .
C6 H6 0.93 .
C10 H10 0.93 .
C7 C8 1.373(3) .
C7 H7 0.93 .
C8 H8 0.93 .
C13 C14 1.363(3) .
C13 H13 0.93 .
C14 H14 0.93 .
N2 H17 0.82(2) .
N2 H18 0.85(2) .
C16 H16C 0.96 .
C16 H16B 0.96 .
C16 H16A 0.96 .
C2 O1 1.249(2) .
C2 C1 1.515(3) .
C1 H1C 0.96 .
C1 H1B 0.96 .
C1 H1A 0.96 .
